data_7053200
loop_
_publ_author_name
'Linguito, Stephen L.'
'Zhang, Xiao'
'Padmanabhan, Moothetty'
'Biradar, Ankush V.'
'Xu, Taotao'
'Emge, Thomas J.'
'Asefa, Tewodros'
'Li, Jing'

_publ_section_title
;
 New polyoxomolybdate compounds synthesized in situ using ionic liquid
 1-butyl-3-methyl-imidazolium tetrafluoroborate as green solvent
;
_journal_issue 9
_journal_name_full 'New Journal of Chemistry'
_journal_page_first 2894
_journal_paper_doi 10.1039/c3nj00669g
_journal_volume 37
_journal_year 2013
_chemical_formula_moiety '3(C8 H15 N2), (N H4), (Mo8 O26)'
_chemical_formula_sum 'C24 H49 Mo8 N7 O26'
_chemical_formula_weight 1619.22
_chemical_name_systematic
;
?
;
_space_group_IT_number 2
_symmetry_cell_setting triclinic
_symmetry_space_group_name_Hall '-P 1'
_symmetry_space_group_name_H-M 'P -1'
_atom_sites_solution_hydrogens geom
_atom_sites_solution_primary direct
_atom_sites_solution_secondary difmap
_audit_creation_method SHELXL-97
_cell_angle_alpha 76.700(1)
_cell_angle_beta 79.222(1)
_cell_angle_gamma 66.301(1)
_cell_formula_units_Z 2
_cell_length_a 9.9473(5)
_cell_length_b 12.2700(8)
_cell_length_c 21.0254(10)
_cell_measurement_reflns_used 9738
_cell_measurement_temperature 100(2)
_cell_measurement_theta_max 44.9
_cell_measurement_theta_min 2.47
_cell_volume 2273.9(2)
_computing_cell_refinement 'Bruker SMART'
_computing_data_collection 'Bruker SMART'
_computing_data_reduction 'Bruker SAINT'
_computing_molecular_graphics 'Bruker SHELXTL'
_computing_publication_material 'Bruker SHELXTL'
_computing_structure_refinement 'SHELXL-97 (Sheldrick, 2008)'
_computing_structure_solution 'SHELXS-97 (Sheldrick, 2008)'
_diffrn_ambient_temperature 100(2)
_diffrn_measured_fraction_theta_full 0.984
_diffrn_measured_fraction_theta_max 0.984
_diffrn_measurement_device_type 'CCD area detector'
_diffrn_measurement_method 'phi and omega scans'
_diffrn_radiation_monochromator graphite
_diffrn_radiation_source 'fine-focus sealed tube'
_diffrn_radiation_type MoK\a
_diffrn_radiation_wavelength 0.71073
_diffrn_reflns_av_R_equivalents 0.0295
_diffrn_reflns_av_sigmaI/netI 0.0348
_diffrn_reflns_limit_h_max 17
_diffrn_reflns_limit_h_min -18
_diffrn_reflns_limit_k_max 21
_diffrn_reflns_limit_k_min -22
_diffrn_reflns_limit_l_max 38
_diffrn_reflns_limit_l_min -37
_diffrn_reflns_number 85583
_diffrn_reflns_theta_full 40.28
_diffrn_reflns_theta_max 40.28
_diffrn_reflns_theta_min 2.00
_exptl_absorpt_coefficient_mu 2.224
_exptl_absorpt_correction_T_max 0.801
_exptl_absorpt_correction_T_min 0.561
_exptl_absorpt_correction_type multi-scan
_exptl_absorpt_process_details 'Bruker SAINT (SADABS)'
_exptl_crystal_colour colourless
_exptl_crystal_density_diffrn 2.365
_exptl_crystal_density_method 'not measured'
_exptl_crystal_description block
_exptl_crystal_F_000 1572
_exptl_crystal_size_max 0.45
_exptl_crystal_size_mid 0.20
_exptl_crystal_size_min 0.08
_refine_diff_density_max 1.087
_refine_diff_density_min -1.484
_refine_diff_density_rms 0.154
_refine_ls_extinction_method none
_refine_ls_goodness_of_fit_ref 1.007
_refine_ls_hydrogen_treatment mixed
_refine_ls_matrix_type full
_refine_ls_number_parameters 659
_refine_ls_number_reflns 28207
_refine_ls_number_restraints 328
_refine_ls_restrained_S_all 1.002
_refine_ls_R_factor_all 0.0531
_refine_ls_R_factor_gt 0.0372
_refine_ls_shift/su_max 0.002
_refine_ls_shift/su_mean 0.000
_refine_ls_structure_factor_coef Fsqd
_refine_ls_weighting_details 'calc w=1/[\s^2^(Fo^2^)+(0.0200P)^2^+4.0000P] where P=(Fo^2^+2Fc^2^)/3'
_refine_ls_weighting_scheme calc
_refine_ls_wR_factor_gt 0.0662
_refine_ls_wR_factor_ref 0.0711
_reflns_number_gt 22421
_reflns_number_total 28207
_reflns_threshold_expression >2sigma(I)
_cod_data_source_file c3nj00669g.txt
_cod_data_source_block sl1-23d
_cod_depositor_comments
;
The following automatic conversions were performed:

'_symmetry_cell_setting' value 'Triclinic' changed to 'triclinic'
according to /home/saulius/struct/CIF-dictionaries/cif_core.dic
dictionary named 'cif_core.dic' version 2.4.2 from 2011-04-26.

Automatic conversion script
Id: cif_fix_values 1891 2012-01-12 08:04:46Z andrius 
;
_cod_original_sg_symbol_H-M P-1
_cod_database_code 7053200

loop_
_symmetry_equiv_pos_as_xyz
'x, y, z'
'-x, -y, -z'

loop_
_atom_site_label
_atom_site_type_symbol
_atom_site_fract_x
_atom_site_fract_y
_atom_site_fract_z
_atom_site_U_iso_or_equiv
_atom_site_adp_type
_atom_site_occupancy
_atom_site_symmetry_multiplicity
_atom_site_calc_flag
_atom_site_refinement_flags
_atom_site_disorder_assembly
_atom_site_disorder_group
Mo1 Mo 0.680197(16) 0.126261(13) 0.359920(8) 0.00973(3) Uani 1 1 d . . .
Mo2 Mo 0.575926(16) 0.413118(13) 0.368599(7) 0.00860(3) Uani 1 1 d . . .
Mo3 Mo 0.661659(15) 0.473953(13) 0.212322(7) 0.00709(2) Uani 1 1 d . . .
Mo4 Mo 0.762573(16) 0.194030(13) 0.201488(7) 0.00868(3) Uani 1 1 d . . .
Mo5 Mo 0.939387(15) 0.260117(13) 0.310073(7) 0.00739(2) Uani 1 1 d . . .
Mo6 Mo 0.833167(16) 0.541819(13) 0.321866(8) 0.00934(3) Uani 1 1 d . . .
Mo7 Mo 0.929929(16) 0.595776(13) 0.165182(8) 0.00991(3) Uani 1 1 d . . .
Mo8 Mo 1.027652(15) 0.312951(13) 0.153087(7) 0.00844(3) Uani 1 1 d . . .
O1 O 0.50543(15) 0.15438(13) 0.34329(8) 0.0146(2) Uani 1 1 d . . .
O2 O 0.72563(16) -0.00397(13) 0.41585(8) 0.0164(3) Uani 1 1 d . . .
O3 O 0.62894(15) 0.25033(12) 0.41192(7) 0.0120(2) Uani 1 1 d . . .
O4 O 0.78459(15) 0.07505(12) 0.27897(7) 0.0115(2) Uani 1 1 d . . .
O5 O 0.69963(13) 0.31122(11) 0.28321(6) 0.0088(2) Uani 1 1 d . . .
O6 O 0.90054(14) 0.13828(12) 0.36005(7) 0.0111(2) Uani 1 1 d . . .
O7 O 0.40358(15) 0.44707(13) 0.34776(7) 0.0129(2) Uani 1 1 d . . .
O8 O 0.54522(16) 0.48691(13) 0.43240(7) 0.0142(2) Uani 1 1 d . . .
O9 O 0.62416(14) 0.53371(11) 0.29430(6) 0.0089(2) Uani 1 1 d . . .
O10 O 0.82262(14) 0.38082(11) 0.36447(6) 0.0091(2) Uani 1 1 d . . .
O11 O 0.48697(14) 0.49929(12) 0.19866(7) 0.0113(2) Uani 1 1 d . . .
O12 O 0.70387(14) 0.59263(12) 0.16084(7) 0.0105(2) Uani 1 1 d . . .
O13 O 0.77838(14) 0.35244(11) 0.15742(6) 0.0089(2) Uani 1 1 d . . .
O14 O 0.90263(14) 0.42050(11) 0.23875(6) 0.0090(2) Uani 1 1 d . . .
O15 O 0.58217(15) 0.23303(13) 0.18962(7) 0.0131(2) Uani 1 1 d . . .
O16 O 0.86391(16) 0.10573(13) 0.14475(8) 0.0153(2) Uani 1 1 d . . .
O17 O 0.97684(14) 0.19682(11) 0.22786(6) 0.0090(2) Uani 1 1 d . . .
O18 O 1.11456(14) 0.23138(12) 0.32372(7) 0.0117(2) Uani 1 1 d . . .
O19 O 0.72799(17) 0.63067(14) 0.37792(8) 0.0168(3) Uani 1 1 d . . .
O20 O 1.01246(15) 0.50655(13) 0.33399(7) 0.0144(2) Uani 1 1 d . . .
O21 O 0.81685(15) 0.65672(12) 0.24326(7) 0.0117(2) Uani 1 1 d . . .
O22 O 0.89780(16) 0.72382(13) 0.10796(8) 0.0162(3) Uani 1 1 d . . .
O23 O 1.10382(15) 0.56004(13) 0.18488(8) 0.0145(2) Uani 1 1 d . . .
O24 O 0.97553(15) 0.47574(12) 0.11017(7) 0.0109(2) Uani 1 1 d . . .
O25 O 1.05812(16) 0.24158(13) 0.08857(7) 0.0143(2) Uani 1 1 d . . .
O26 O 1.20016(15) 0.28010(13) 0.17363(7) 0.0141(2) Uani 1 1 d . . .
N1 N 0.30287(18) 0.90223(15) 0.26346(9) 0.0145(3) Uani 1 1 d DU . .
N2 N 0.1475(2) 0.82138(15) 0.26007(9) 0.0168(3) Uani 1 1 d . . .
C1A C 0.6219(14) 0.9925(10) 0.1009(5) 0.0258(17) Uani 0.694(6) 1 d PDU A 1
H1A1 H 0.6047 0.9999 0.0554 0.039 Uiso 0.694(6) 1 calc PR A 1
H1A2 H 0.7079 0.9189 0.1123 0.039 Uiso 0.694(6) 1 calc PR A 1
H1A3 H 0.6402 1.0630 0.1054 0.039 Uiso 0.694(6) 1 calc PR A 1
C2A C 0.4869(4) 0.9859(3) 0.14682(16) 0.0221(7) Uani 0.694(6) 1 d PDU A 1
H2A1 H 0.3997 1.0594 0.1345 0.027 Uiso 0.694(6) 1 calc PR A 1
H2A2 H 0.4679 0.9153 0.1417 0.027 Uiso 0.694(6) 1 calc PR A 1
C3A C 0.5069(3) 0.9750(3) 0.21813(17) 0.0182(6) Uani 0.694(6) 1 d PDU A 1
H3A1 H 0.5463 1.0356 0.2214 0.022 Uiso 0.694(6) 1 calc PR A 1
H3A2 H 0.5807 0.8939 0.2328 0.022 Uiso 0.694(6) 1 calc PR A 1
C4A C 0.3640(10) 0.9934(9) 0.2639(4) 0.0163(9) Uani 0.694(6) 1 d PDU A 1
H4A1 H 0.3833 0.9884 0.3092 0.020 Uiso 0.694(6) 1 calc PR A 1
H4A2 H 0.2904 1.0751 0.2500 0.020 Uiso 0.694(6) 1 calc PR A 1
C1B C 0.630(3) 0.979(2) 0.0913(11) 0.020(3) Uani 0.244(6) 1 d PDU A 2
H1B1 H 0.7208 0.9160 0.0764 0.031 Uiso 0.244(6) 1 calc PR A 2
H1B2 H 0.6504 1.0503 0.0925 0.031 Uiso 0.244(6) 1 calc PR A 2
H1B3 H 0.5556 1.0014 0.0610 0.031 Uiso 0.244(6) 1 calc PR A 2
C2B C 0.5714(12) 0.9321(9) 0.1600(5) 0.0220(19) Uani 0.244(6) 1 d PDU A 2
H2B1 H 0.5502 0.8605 0.1586 0.026 Uiso 0.244(6) 1 calc PR A 2
H2B2 H 0.6481 0.9065 0.1902 0.026 Uiso 0.244(6) 1 calc PR A 2
C3B C 0.4326(8) 1.0272(7) 0.1861(4) 0.0144(14) Uani 0.244(6) 1 d PDU A 2
H3B1 H 0.4534 1.1004 0.1839 0.017 Uiso 0.244(6) 1 calc PR A 2
H3B2 H 0.3556 1.0489 0.1566 0.017 Uiso 0.244(6) 1 calc PR A 2
C4B C 0.372(3) 0.992(2) 0.2546(10) 0.022(3) Uani 0.244(6) 1 d PDU A 2
H4B1 H 0.4528 0.9597 0.2832 0.026 Uiso 0.244(6) 1 calc PR A 2
H4B2 H 0.2972 1.0662 0.2699 0.026 Uiso 0.244(6) 1 calc PR A 2
C1C C 0.542(3) 1.009(2) 0.1192(11) 0.009(5) Uiso 0.062(5) 1 d PDU A 3
H1C1 H 0.5743 0.9743 0.0787 0.014 Uiso 0.062(5) 1 calc PR A 3
H1C2 H 0.5904 1.0643 0.1185 0.014 Uiso 0.062(5) 1 calc PR A 3
H1C3 H 0.4344 1.0524 0.1226 0.014 Uiso 0.062(5) 1 calc PR A 3
C2C C 0.581(4) 0.909(3) 0.1768(12) 0.014(4) Uiso 0.062(5) 1 d PDU A 3
H2C1 H 0.6897 0.8663 0.1725 0.017 Uiso 0.062(5) 1 calc PR A 3
H2C2 H 0.5367 0.8513 0.1751 0.017 Uiso 0.062(5) 1 calc PR A 3
C3C C 0.534(3) 0.947(3) 0.2430(12) 0.017(4) Uiso 0.062(5) 1 d PDU A 3
H3C1 H 0.5687 1.0121 0.2434 0.020 Uiso 0.062(5) 1 calc PR A 3
H3C2 H 0.5828 0.8775 0.2766 0.020 Uiso 0.062(5) 1 calc PR A 3
C4C C 0.369(4) 0.991(5) 0.262(4) 0.018(5) Uiso 0.062(5) 1 d PDU A 3
H4C1 H 0.3468 1.0152 0.3056 0.022 Uiso 0.062(5) 1 calc PR A 3
H4C2 H 0.3208 1.0647 0.2299 0.022 Uiso 0.062(5) 1 calc PR A 3
C5 C 0.1640(2) 0.92597(17) 0.25486(10) 0.0160(3) Uani 1 1 d . A .
H5 H 0.0892 1.0041 0.2464 0.019 Uiso 1 1 calc R . .
C6 C 0.3775(2) 0.77863(19) 0.27459(13) 0.0233(4) Uani 1 1 d . A .
H6 H 0.4780 0.7367 0.2826 0.028 Uiso 1 1 calc R . .
C7 C 0.2806(3) 0.72849(19) 0.27197(13) 0.0235(4) Uani 1 1 d . A .
H7 H 0.3006 0.6446 0.2774 0.028 Uiso 1 1 calc R . .
C8 C 0.0120(3) 0.8085(2) 0.25157(14) 0.0260(5) Uani 1 1 d . A .
H8A H -0.0734 0.8684 0.2724 0.039 Uiso 1 1 calc R . .
H8B H 0.0162 0.7271 0.2720 0.039 Uiso 1 1 calc R . .
H8C H 0.0026 0.8215 0.2046 0.039 Uiso 1 1 calc R . .
N3 N 0.27495(18) 0.53833(16) 0.02223(8) 0.0139(3) Uani 1 1 d . . .
N4 N 0.33752(19) 0.35085(16) 0.01453(8) 0.0143(3) Uani 1 1 d . . .
C9 C 0.1977(3) 0.9402(2) 0.07372(14) 0.0288(5) Uani 1 1 d . . .
H9A H 0.1871 0.9102 0.1210 0.043 Uiso 1 1 calc R . .
H9B H 0.1355 1.0263 0.0646 0.043 Uiso 1 1 calc R . .
H9C H 0.3011 0.9293 0.0590 0.043 Uiso 1 1 calc R . .
C10 C 0.1507(3) 0.8706(2) 0.03730(12) 0.0223(4) Uani 1 1 d . . .
H10A H 0.1652 0.8992 -0.0106 0.027 Uiso 1 1 calc R . .
H10B H 0.0442 0.8871 0.0497 0.027 Uiso 1 1 calc R . .
C11 C 0.2378(2) 0.7343(2) 0.05242(10) 0.0174(3) Uani 1 1 d . . .
H11A H 0.3449 0.7178 0.0457 0.021 Uiso 1 1 calc R . .
H11B H 0.2122 0.7029 0.0989 0.021 Uiso 1 1 calc R . .
C12 C 0.2015(2) 0.67133(19) 0.00764(10) 0.0173(3) Uani 1 1 d . . .
H12A H 0.0933 0.6933 0.0123 0.021 Uiso 1 1 calc R . .
H12B H 0.2321 0.7004 -0.0385 0.021 Uiso 1 1 calc R . .
C13 C 0.2552(2) 0.46384(18) -0.00936(10) 0.0148(3) Uani 1 1 d . . .
H13 H 0.1927 0.4877 -0.0432 0.018 Uiso 1 1 calc R . .
C14 C 0.3733(2) 0.4696(2) 0.06782(10) 0.0165(3) Uani 1 1 d . . .
H14 H 0.4075 0.4990 0.0970 0.020 Uiso 1 1 calc R . .
C15 C 0.4121(2) 0.3521(2) 0.06323(10) 0.0163(3) Uani 1 1 d . . .
H15 H 0.4780 0.2837 0.0887 0.020 Uiso 1 1 calc R . .
C16 C 0.3464(2) 0.2429(2) -0.00740(11) 0.0188(4) Uani 1 1 d . . .
H16A H 0.3171 0.1896 0.0299 0.028 Uiso 1 1 calc R . .
H16B H 0.4480 0.2002 -0.0253 0.028 Uiso 1 1 calc R . .
H16C H 0.2801 0.2668 -0.0415 0.028 Uiso 1 1 calc R . .
N5 N 0.79287(18) 0.24557(15) 0.55636(9) 0.0156(3) Uani 1 1 d . . .
N6 N 0.66792(19) 0.13311(16) 0.56242(9) 0.0150(3) Uani 1 1 d . . .
C17 C 1.2279(3) 0.2794(3) 0.47002(14) 0.0343(6) Uani 1 1 d . . .
H17A H 1.2375 0.3525 0.4763 0.052 Uiso 1 1 calc R . .
H17B H 1.2723 0.2624 0.4259 0.052 Uiso 1 1 calc R . .
H17C H 1.2786 0.2111 0.5029 0.052 Uiso 1 1 calc R . .
C18 C 1.0666(2) 0.2982(2) 0.47753(11) 0.0205(4) Uani 1 1 d . . .
H18A H 1.0579 0.2230 0.4728 0.025 Uiso 1 1 calc R . .
H18B H 1.0178 0.3628 0.4418 0.025 Uiso 1 1 calc R . .
C19 C 0.9871(2) 0.3324(2) 0.54327(11) 0.0195(4) Uani 1 1 d . . .
H19A H 0.9997 0.4057 0.5487 0.023 Uiso 1 1 calc R . .
H19B H 1.0338 0.2663 0.5788 0.023 Uiso 1 1 calc R . .
C20 C 0.8229(2) 0.3566(2) 0.55067(13) 0.0221(4) Uani 1 1 d . . .
H20A H 0.7750 0.3937 0.5903 0.026 Uiso 1 1 calc R . .
H20B H 0.7783 0.4151 0.5121 0.026 Uiso 1 1 calc R . .
C21 C 0.6608(2) 0.24660(18) 0.55161(10) 0.0159(3) Uani 1 1 d . . .
H21 H 0.5753 0.3169 0.5421 0.019 Uiso 1 1 calc R . .
C22 C 0.8888(2) 0.12620(19) 0.57084(12) 0.0186(4) Uani 1 1 d . . .
H22 H 0.9900 0.0986 0.5772 0.022 Uiso 1 1 calc R . .
C23 C 0.8099(2) 0.05645(19) 0.57413(12) 0.0195(4) Uani 1 1 d . . .
H23 H 0.8460 -0.0293 0.5829 0.023 Uiso 1 1 calc R . .
C24 C 0.5446(2) 0.0977(2) 0.56021(11) 0.0204(4) Uani 1 1 d . . .
H24A H 0.4522 0.1569 0.5773 0.031 Uiso 1 1 calc R . .
H24B H 0.5608 0.0178 0.5872 0.031 Uiso 1 1 calc R . .
H24C H 0.5385 0.0947 0.5147 0.031 Uiso 1 1 calc R . .
N7 N 0.30147(18) 0.35987(15) 0.26431(9) 0.0139(3) Uani 1 1 d D . .
H25 H 0.217(2) 0.405(3) 0.2862(17) 0.067(7) Uiso 1 1 d D . .
H26 H 0.278(4) 0.327(3) 0.2358(15) 0.067(7) Uiso 1 1 d D . .
H27 H 0.355(4) 0.296(2) 0.2926(15) 0.067(7) Uiso 1 1 d D . .
H28 H 0.355(4) 0.405(3) 0.2435(17) 0.067(7) Uiso 1 1 d D . .

loop_
_atom_site_aniso_label
_atom_site_aniso_U_11
_atom_site_aniso_U_22
_atom_site_aniso_U_33
_atom_site_aniso_U_23
_atom_site_aniso_U_13
_atom_site_aniso_U_12
Mo1 0.00870(5) 0.00836(6) 0.01099(6) 0.00060(4) -0.00072(4) -0.00341(4)
Mo2 0.00802(5) 0.00884(6) 0.00771(6) -0.00167(4) 0.00027(4) -0.00225(4)
Mo3 0.00665(5) 0.00714(5) 0.00729(5) -0.00083(4) -0.00147(4) -0.00230(4)
Mo4 0.00889(5) 0.00864(6) 0.00987(6) -0.00262(4) -0.00097(4) -0.00413(4)
Mo5 0.00660(5) 0.00710(5) 0.00805(5) -0.00081(4) -0.00158(4) -0.00205(4)
Mo6 0.00969(5) 0.00903(6) 0.01063(6) -0.00317(4) -0.00189(4) -0.00372(4)
Mo7 0.00997(6) 0.00836(6) 0.01186(6) -0.00027(5) -0.00145(5) -0.00459(4)
Mo8 0.00755(5) 0.00894(6) 0.00885(6) -0.00213(4) 0.00040(4) -0.00335(4)
O1 0.0105(5) 0.0147(6) 0.0180(6) -0.0014(5) -0.0015(5) -0.0050(4)
O2 0.0165(6) 0.0123(6) 0.0177(6) 0.0040(5) -0.0027(5) -0.0058(5)
O3 0.0134(5) 0.0109(5) 0.0091(5) -0.0002(4) 0.0002(4) -0.0033(4)
O4 0.0118(5) 0.0084(5) 0.0141(6) -0.0017(4) -0.0005(4) -0.0041(4)
O5 0.0087(5) 0.0094(5) 0.0084(5) -0.0007(4) -0.0011(4) -0.0038(4)
O6 0.0104(5) 0.0101(5) 0.0116(5) 0.0007(4) -0.0024(4) -0.0035(4)
O7 0.0101(5) 0.0136(6) 0.0141(6) -0.0019(4) -0.0008(4) -0.0039(4)
O8 0.0151(6) 0.0159(6) 0.0108(6) -0.0044(5) -0.0004(4) -0.0042(5)
O9 0.0086(5) 0.0080(5) 0.0092(5) -0.0017(4) -0.0011(4) -0.0020(4)
O10 0.0093(5) 0.0090(5) 0.0090(5) -0.0017(4) -0.0020(4) -0.0028(4)
O11 0.0089(5) 0.0131(6) 0.0124(5) -0.0009(4) -0.0038(4) -0.0042(4)
O12 0.0113(5) 0.0098(5) 0.0102(5) -0.0004(4) -0.0022(4) -0.0040(4)
O13 0.0095(5) 0.0099(5) 0.0077(5) -0.0022(4) -0.0007(4) -0.0038(4)
O14 0.0094(5) 0.0088(5) 0.0094(5) -0.0012(4) -0.0010(4) -0.0041(4)
O15 0.0118(5) 0.0138(6) 0.0154(6) -0.0020(5) -0.0035(4) -0.0060(4)
O16 0.0157(6) 0.0158(6) 0.0165(6) -0.0085(5) 0.0022(5) -0.0068(5)
O17 0.0086(5) 0.0078(5) 0.0100(5) -0.0026(4) -0.0002(4) -0.0023(4)
O18 0.0086(5) 0.0122(5) 0.0144(6) -0.0013(4) -0.0041(4) -0.0034(4)
O19 0.0182(6) 0.0153(6) 0.0186(7) -0.0090(5) 0.0005(5) -0.0059(5)
O20 0.0130(5) 0.0169(6) 0.0158(6) -0.0029(5) -0.0038(5) -0.0072(5)
O21 0.0136(5) 0.0086(5) 0.0130(6) -0.0016(4) -0.0020(4) -0.0042(4)
O22 0.0172(6) 0.0115(6) 0.0182(7) 0.0012(5) -0.0020(5) -0.0055(5)
O23 0.0128(5) 0.0142(6) 0.0184(6) -0.0018(5) -0.0029(5) -0.0069(5)
O24 0.0124(5) 0.0113(5) 0.0091(5) -0.0016(4) 0.0000(4) -0.0050(4)
O25 0.0149(6) 0.0169(6) 0.0123(6) -0.0056(5) 0.0010(5) -0.0065(5)
O26 0.0097(5) 0.0156(6) 0.0174(6) -0.0018(5) -0.0011(5) -0.0058(4)
N1 0.0148(6) 0.0101(6) 0.0166(7) -0.0028(5) -0.0013(5) -0.0024(5)
N2 0.0181(7) 0.0102(6) 0.0210(8) -0.0044(6) 0.0005(6) -0.0043(5)
C1A 0.027(2) 0.021(3) 0.025(3) -0.0079(19) 0.0080(19) -0.007(2)
C2A 0.0230(14) 0.0251(15) 0.0172(13) -0.0027(11) 0.0003(11) -0.0096(12)
C3A 0.0186(12) 0.0169(13) 0.0212(14) -0.0017(10) -0.0034(10) -0.0089(10)
C4A 0.0182(18) 0.0152(18) 0.0179(19) -0.0048(15) -0.0002(14) -0.0086(14)
C1B 0.023(6) 0.012(6) 0.023(7) -0.003(5) 0.004(5) -0.007(5)
C2B 0.024(4) 0.015(4) 0.023(4) -0.006(3) 0.002(4) -0.004(3)
C3B 0.014(3) 0.012(3) 0.016(3) -0.010(2) 0.006(2) -0.003(2)
C4B 0.027(5) 0.017(5) 0.022(5) -0.013(4) 0.001(4) -0.005(4)
C5 0.0179(8) 0.0097(7) 0.0189(9) -0.0040(6) -0.0032(7) -0.0024(6)
C6 0.0177(9) 0.0112(8) 0.0338(12) 0.0003(8) -0.0023(8) -0.0006(6)
C7 0.0225(9) 0.0077(8) 0.0343(12) -0.0016(7) 0.0004(9) -0.0021(7)
C8 0.0208(9) 0.0218(10) 0.0389(14) -0.0119(9) -0.0014(9) -0.0088(8)
N3 0.0139(6) 0.0183(7) 0.0103(6) -0.0030(5) -0.0021(5) -0.0064(5)
N4 0.0145(6) 0.0175(7) 0.0111(6) -0.0012(5) -0.0023(5) -0.0064(5)
C9 0.0323(12) 0.0252(11) 0.0324(13) -0.0152(10) 0.0078(10) -0.0136(10)
C10 0.0207(9) 0.0205(10) 0.0256(11) -0.0055(8) 0.0025(8) -0.0089(8)
C11 0.0178(8) 0.0200(9) 0.0152(8) -0.0046(7) 0.0005(6) -0.0082(7)
C12 0.0195(8) 0.0165(8) 0.0146(8) -0.0021(6) -0.0043(7) -0.0047(7)
C13 0.0156(7) 0.0175(8) 0.0118(7) -0.0015(6) -0.0040(6) -0.0061(6)
C14 0.0167(8) 0.0225(9) 0.0117(7) -0.0025(6) -0.0048(6) -0.0076(7)
C15 0.0159(8) 0.0215(9) 0.0115(7) -0.0014(6) -0.0038(6) -0.0067(7)
C16 0.0206(9) 0.0187(9) 0.0187(9) -0.0049(7) -0.0010(7) -0.0083(7)
N5 0.0132(6) 0.0133(7) 0.0183(7) -0.0040(6) 0.0008(5) -0.0034(5)
N6 0.0155(7) 0.0156(7) 0.0134(7) -0.0014(5) -0.0007(5) -0.0063(5)
C17 0.0173(10) 0.0513(17) 0.0284(13) -0.0024(12) -0.0001(9) -0.0101(10)
C18 0.0199(9) 0.0264(10) 0.0163(9) -0.0022(7) -0.0018(7) -0.0105(8)
C19 0.0196(9) 0.0235(10) 0.0188(9) -0.0064(7) -0.0007(7) -0.0108(7)
C20 0.0177(8) 0.0153(9) 0.0335(12) -0.0114(8) 0.0052(8) -0.0061(7)
C21 0.0152(7) 0.0135(8) 0.0176(8) -0.0031(6) -0.0022(6) -0.0034(6)
C22 0.0135(7) 0.0138(8) 0.0249(10) -0.0006(7) -0.0014(7) -0.0032(6)
C23 0.0161(8) 0.0139(8) 0.0240(10) 0.0006(7) -0.0015(7) -0.0034(6)
C24 0.0208(9) 0.0239(10) 0.0200(9) -0.0019(7) -0.0031(7) -0.0126(8)
N7 0.0109(6) 0.0134(7) 0.0178(7) -0.0019(5) -0.0027(5) -0.0051(5)

loop_
_atom_type_symbol
_atom_type_description
_atom_type_scat_dispersion_real
_atom_type_scat_dispersion_imag
_atom_type_scat_source
C C 0.0033 0.0016 'International Tables Vol C Tables 4.2.6.8 and 6.1.1.4'
H H 0.0000 0.0000 'International Tables Vol C Tables 4.2.6.8 and 6.1.1.4'
N N 0.0061 0.0033 'International Tables Vol C Tables 4.2.6.8 and 6.1.1.4'
O O 0.0106 0.0060 'International Tables Vol C Tables 4.2.6.8 and 6.1.1.4'
Mo Mo -1.6832 0.6857 'International Tables Vol C Tables 4.2.6.8 and 6.1.1.4'

loop_
_geom_angle_atom_site_label_1
_geom_angle_atom_site_label_2
_geom_angle_atom_site_label_3
_geom_angle
O2 Mo1 O1 105.05(7)
O2 Mo1 O4 103.64(7)
O1 Mo1 O4 97.72(7)
O2 Mo1 O3 103.83(7)
O1 Mo1 O3 98.05(7)
O4 Mo1 O3 143.37(6)
O2 Mo1 O6 91.52(6)
O1 Mo1 O6 163.43(6)
O4 Mo1 O6 77.56(5)
O3 Mo1 O6 77.95(5)
O2 Mo1 O5 160.35(6)
O1 Mo1 O5 94.60(6)
O4 Mo1 O5 73.29(5)
O3 Mo1 O5 72.65(5)
O6 Mo1 O5 68.84(4)
O8 Mo2 O7 104.52(7)
O8 Mo2 O3 101.75(7)
O7 Mo2 O3 102.78(6)
O8 Mo2 O9 99.52(6)
O7 Mo2 O9 94.94(6)
O3 Mo2 O9 147.76(5)
O8 Mo2 O5 159.68(6)
O7 Mo2 O5 95.07(6)
O3 Mo2 O5 78.69(5)
O9 Mo2 O5 73.04(5)
O8 Mo2 O10 87.13(6)
O7 Mo2 O10 163.52(6)
O3 Mo2 O10 85.83(5)
O9 Mo2 O10 71.30(5)
O5 Mo2 O10 72.60(5)
O11 Mo3 O12 105.04(6)
O11 Mo3 O9 101.19(6)
O12 Mo3 O9 97.50(6)
O11 Mo3 O13 101.00(6)
O12 Mo3 O13 95.84(6)
O9 Mo3 O13 150.09(5)
O11 Mo3 O5 98.34(6)
O12 Mo3 O5 156.62(5)
O9 Mo3 O5 78.17(5)
O13 Mo3 O5 78.98(5)
O11 Mo3 O14 174.02(6)
O12 Mo3 O14 80.93(5)
O9 Mo3 O14 77.95(5)
O13 Mo3 O14 77.89(5)
O5 Mo3 O14 75.69(5)
O16 Mo4 O15 105.36(7)
O16 Mo4 O4 100.27(7)
O15 Mo4 O4 102.35(6)
O16 Mo4 O13 100.75(6)
O15 Mo4 O13 96.73(6)
O4 Mo4 O13 146.60(6)
O16 Mo4 O17 89.75(6)
O15 Mo4 O17 162.78(6)
O4 Mo4 O17 82.54(5)
O13 Mo4 O17 71.90(5)
O16 Mo4 O5 161.28(6)
O15 Mo4 O5 93.10(6)
O4 Mo4 O5 78.30(5)
O13 Mo4 O5 73.49(5)
O17 Mo4 O5 71.53(4)
O18 Mo5 O6 103.56(6)
O18 Mo5 O10 102.29(6)
O6 Mo5 O10 97.47(6)
O18 Mo5 O17 100.75(6)
O6 Mo5 O17 94.94(6)
O10 Mo5 O17 150.38(5)
O18 Mo5 O14 99.36(6)
O6 Mo5 O14 156.97(6)
O10 Mo5 O14 79.62(5)
O17 Mo5 O14 78.49(5)
O18 Mo5 O5 175.20(6)
O6 Mo5 O5 81.02(5)
O10 Mo5 O5 78.28(5)
O17 Mo5 O5 77.25(5)
O14 Mo5 O5 76.01(5)
O19 Mo6 O20 105.64(7)
O19 Mo6 O21 101.65(7)
O20 Mo6 O21 100.55(7)
O19 Mo6 O10 102.06(7)
O20 Mo6 O10 96.90(6)
O21 Mo6 O10 145.41(6)
O19 Mo6 O9 90.04(6)
O20 Mo6 O9 162.46(6)
O21 Mo6 O9 83.51(5)
O10 Mo6 O9 71.66(5)
O19 Mo6 O14 161.06(6)
O20 Mo6 O14 93.09(6)
O21 Mo6 O14 77.13(5)
O10 Mo6 O14 72.29(5)
O9 Mo6 O14 71.02(4)
O22 Mo7 O23 104.62(7)
O22 Mo7 O21 102.44(7)
O23 Mo7 O21 99.17(7)
O22 Mo7 O24 101.10(7)
O23 Mo7 O24 98.93(6)
O21 Mo7 O24 145.45(6)
O22 Mo7 O12 92.33(6)
O23 Mo7 O12 163.04(6)
O21 Mo7 O12 76.99(5)
O24 Mo7 O12 77.14(5)
O22 Mo7 O14 162.36(6)
O23 Mo7 O14 92.97(6)
O21 Mo7 O14 75.47(5)
O24 Mo7 O14 74.43(5)
O12 Mo7 O14 70.07(4)
O25 Mo8 O26 104.71(7)
O25 Mo8 O24 101.08(7)
O26 Mo8 O24 101.96(6)
O25 Mo8 O17 101.69(6)
O26 Mo8 O17 95.66(6)
O24 Mo8 O17 146.47(5)
O25 Mo8 O13 88.59(6)
O26 Mo8 O13 163.65(6)
O24 Mo8 O13 84.37(5)
O17 Mo8 O13 71.96(5)
O25 Mo8 O14 160.26(6)
O26 Mo8 O14 94.79(6)
O24 Mo8 O14 77.34(5)
O17 Mo8 O14 72.92(5)
O13 Mo8 O14 71.68(4)
Mo2 O3 Mo1 118.55(7)
Mo4 O4 Mo1 117.97(7)
Mo3 O5 Mo2 93.26(5)
Mo3 O5 Mo4 92.01(5)
Mo2 O5 Mo4 162.90(6)
Mo3 O5 Mo5 103.96(5)
Mo2 O5 Mo5 96.61(5)
Mo4 O5 Mo5 97.87(5)
Mo3 O5 Mo1 165.21(6)
Mo2 O5 Mo1 85.91(4)
Mo4 O5 Mo1 84.85(4)
Mo5 O5 Mo1 90.80(4)
Mo5 O6 Mo1 119.34(6)
Mo3 O9 Mo2 109.04(6)
Mo3 O9 Mo6 111.79(6)
Mo2 O9 Mo6 103.67(5)
Mo5 O10 Mo6 110.33(6)
Mo5 O10 Mo2 109.32(6)
Mo6 O10 Mo2 103.88(5)
Mo3 O12 Mo7 116.72(6)
Mo3 O13 Mo4 108.89(6)
Mo3 O13 Mo8 110.75(6)
Mo4 O13 Mo8 103.31(5)
Mo5 O14 Mo8 92.78(5)
Mo5 O14 Mo3 104.33(5)
Mo8 O14 Mo3 97.00(5)
Mo5 O14 Mo6 91.68(5)
Mo8 O14 Mo6 164.69(6)
Mo3 O14 Mo6 96.07(5)
Mo5 O14 Mo7 163.35(6)
Mo8 O14 Mo7 86.52(4)
Mo3 O14 Mo7 92.25(4)
Mo6 O14 Mo7 85.03(4)
Mo5 O17 Mo8 109.20(6)
Mo5 O17 Mo4 110.75(5)
Mo8 O17 Mo4 103.43(5)
Mo6 O21 Mo7 116.26(7)
Mo8 O24 Mo7 116.73(7)
C5 N1 C6 108.65(18)
C5 N1 C4A 125.3(5)
C6 N1 C4A 126.0(5)
C5 N1 C4C 127(2)
C6 N1 C4C 125(2)
C5 N1 C4B 126.0(13)
C6 N1 C4B 125.0(13)
C5 N2 C7 108.48(18)
C5 N2 C8 125.49(18)
C7 N2 C8 125.98(19)
C2A C1A H1A1 109.5
C2A C1A H1A2 109.5
H1A1 C1A H1A2 109.5
C2A C1A H1A3 109.5
H1A1 C1A H1A3 109.5
H1A2 C1A H1A3 109.5
C3A C2A C1A 111.8(6)
C3A C2A H2A1 109.3
C1A C2A H2A1 109.3
C3A C2A H2A2 109.3
C1A C2A H2A2 109.3
H2A1 C2A H2A2 107.9
C2A C3A C4A 113.1(5)
C2A C3A H3A1 109.0
C4A C3A H3A1 109.0
C2A C3A H3A2 109.0
C4A C3A H3A2 109.0
H3A1 C3A H3A2 107.8
N1 C4A C3A 111.7(5)
N1 C4A H4A1 109.3
C3A C4A H4A1 109.3
N1 C4A H4A2 109.3
C3A C4A H4A2 109.3
H4A1 C4A H4A2 108.0
C2B C1B H1B1 109.5
C2B C1B H1B2 109.5
H1B1 C1B H1B2 109.5
C2B C1B H1B3 109.5
H1B1 C1B H1B3 109.5
H1B2 C1B H1B3 109.5
C3B C2B C1B 111.6(12)
C3B C2B H2B1 109.3
C1B C2B H2B1 109.3
C3B C2B H2B2 109.3
C1B C2B H2B2 109.3
H2B1 C2B H2B2 108.0
C4B C3B C2B 115.8(13)
C4B C3B H3B1 108.3
C2B C3B H3B1 108.3
C4B C3B H3B2 108.3
C2B C3B H3B2 108.3
H3B1 C3B H3B2 107.4
N1 C4B C3B 115.5(13)
N1 C4B H4B1 108.4
C3B C4B H4B1 108.4
N1 C4B H4B2 108.4
C3B C4B H4B2 108.4
H4B1 C4B H4B2 107.5
C2C C1C H1C1 109.5
C2C C1C H1C2 109.5
H1C1 C1C H1C2 109.5
C2C C1C H1C3 109.5
H1C1 C1C H1C3 109.5
H1C2 C1C H1C3 109.5
C1C C2C C3C 116.0(19)
C1C C2C H2C1 108.3
C3C C2C H2C1 108.3
C1C C2C H2C2 108.3
C3C C2C H2C2 108.3
H2C1 C2C H2C2 107.4
C2C C3C C4C 114(2)
C2C C3C H3C1 108.8
C4C C3C H3C1 108.8
C2C C3C H3C2 108.8
C4C C3C H3C2 108.8
H3C1 C3C H3C2 107.7
N1 C4C C3C 114(2)
N1 C4C H4C1 108.7
C3C C4C H4C1 108.7
N1 C4C H4C2 108.7
C3C C4C H4C2 108.7
H4C1 C4C H4C2 107.6
N1 C5 N2 108.50(17)
N1 C5 H5 125.8
N2 C5 H5 125.8
C7 C6 N1 107.03(19)
C7 C6 H6 126.5
N1 C6 H6 126.5
C6 C7 N2 107.34(19)
C6 C7 H7 126.3
N2 C7 H7 126.3
N2 C8 H8A 109.5
N2 C8 H8B 109.5
H8A C8 H8B 109.5
N2 C8 H8C 109.5
H8A C8 H8C 109.5
H8B C8 H8C 109.5
C13 N3 C14 108.32(17)
C13 N3 C12 123.36(17)
C14 N3 C12 128.31(17)
C13 N4 C15 108.95(18)
C13 N4 C16 125.23(18)
C15 N4 C16 125.82(18)
C10 C9 H9A 109.5
C10 C9 H9B 109.5
H9A C9 H9B 109.5
C10 C9 H9C 109.5
H9A C9 H9C 109.5
H9B C9 H9C 109.5
C9 C10 C11 112.2(2)
C9 C10 H10A 109.2
C11 C10 H10A 109.2
C9 C10 H10B 109.2
C11 C10 H10B 109.2
H10A C10 H10B 107.9
C12 C11 C10 109.79(18)
C12 C11 H11A 109.7
C10 C11 H11A 109.7
C12 C11 H11B 109.7
C10 C11 H11B 109.7
H11A C11 H11B 108.2
N3 C12 C11 112.77(17)
N3 C12 H12A 109.0
C11 C12 H12A 109.0
N3 C12 H12B 109.0
C11 C12 H12B 109.0
H12A C12 H12B 107.8
N4 C13 N3 108.60(17)
N4 C13 H13 125.7
N3 C13 H13 125.7
C15 C14 N3 107.30(18)
C15 C14 H14 126.3
N3 C14 H14 126.3
C14 C15 N4 106.82(18)
C14 C15 H15 126.6
N4 C15 H15 126.6
N4 C16 H16A 109.5
N4 C16 H16B 109.5
H16A C16 H16B 109.5
N4 C16 H16C 109.5
H16A C16 H16C 109.5
H16B C16 H16C 109.5
C21 N5 C22 108.36(17)
C21 N5 C20 123.48(17)
C22 N5 C20 128.06(18)
C21 N6 C23 108.53(18)
C21 N6 C24 124.98(18)
C23 N6 C24 126.47(18)
C18 C17 H17A 109.5
C18 C17 H17B 109.5
H17A C17 H17B 109.5
C18 C17 H17C 109.5
H17A C17 H17C 109.5
H17B C17 H17C 109.5
C17 C18 C19 112.9(2)
C17 C18 H18A 109.0
C19 C18 H18A 109.0
C17 C18 H18B 109.0
C19 C18 H18B 109.0
H18A C18 H18B 107.8
C18 C19 C20 113.60(19)
C18 C19 H19A 108.8
C20 C19 H19A 108.8
C18 C19 H19B 108.8
C20 C19 H19B 108.8
H19A C19 H19B 107.7
N5 C20 C19 112.82(17)
N5 C20 H20A 109.0
C19 C20 H20A 109.0
N5 C20 H20B 109.0
C19 C20 H20B 109.0
H20A C20 H20B 107.8
N5 C21 N6 109.01(17)
N5 C21 H21 125.5
N6 C21 H21 125.5
C23 C22 N5 106.78(18)
C23 C22 H22 126.6
N5 C22 H22 126.6
C22 C23 N6 107.31(18)
C22 C23 H23 126.3
N6 C23 H23 126.3
N6 C24 H24A 109.5
N6 C24 H24B 109.5
H24A C24 H24B 109.5
N6 C24 H24C 109.5
H24A C24 H24C 109.5
H24B C24 H24C 109.5
H25 N7 H26 109(3)
H25 N7 H27 110(3)
H26 N7 H27 105(3)
H25 N7 H28 111(3)
H26 N7 H28 111(3)
H27 N7 H28 110(3)

loop_
_geom_bond_atom_site_label_1
_geom_bond_atom_site_label_2
_geom_bond_distance
Mo1 O2 1.7012(14)
Mo1 O1 1.7185(14)
Mo1 O4 1.9174(14)
Mo1 O3 1.9252(14)
Mo1 O6 2.2557(13)
Mo1 O5 2.5181(13)
Mo2 O8 1.7017(14)
Mo2 O7 1.7110(14)
Mo2 O3 1.8955(13)
Mo2 O9 2.0216(13)
Mo2 O5 2.2957(13)
Mo2 O10 2.3111(13)
Mo3 O11 1.7059(13)
Mo3 O12 1.7506(13)
Mo3 O9 1.9413(13)
Mo3 O13 1.9500(13)
Mo3 O5 2.1415(13)
Mo3 O14 2.3561(13)
Mo4 O16 1.6971(14)
Mo4 O15 1.7129(14)
Mo4 O4 1.9014(14)
Mo4 O13 2.0059(13)
Mo4 O17 2.3154(13)
Mo4 O5 2.3287(13)
Mo5 O18 1.6998(13)
Mo5 O6 1.7544(13)
Mo5 O10 1.9366(13)
Mo5 O17 1.9682(13)
Mo5 O14 2.1269(13)
Mo5 O5 2.3535(13)
Mo6 O19 1.6986(15)
Mo6 O20 1.7123(14)
Mo6 O21 1.8946(14)
Mo6 O10 2.0082(13)
Mo6 O9 2.3048(13)
Mo6 O14 2.3802(13)
Mo7 O22 1.6996(14)
Mo7 O23 1.7119(14)
Mo7 O21 1.9281(14)
Mo7 O24 1.9400(14)
Mo7 O12 2.2835(13)
Mo7 O14 2.4236(13)
Mo8 O25 1.6966(14)
Mo8 O26 1.7131(14)
Mo8 O24 1.8937(13)
Mo8 O17 2.0022(13)
Mo8 O13 2.3154(13)
Mo8 O14 2.3386(13)
N1 C5 1.331(3)
N1 C6 1.379(3)
N1 C4A 1.475(7)
N1 C4C 1.48(2)
N1 C4B 1.482(18)
N2 C5 1.335(3)
N2 C7 1.376(3)
N2 C8 1.466(3)
C1A C2A 1.520(9)
C1A H1A1 0.9800
C1A H1A2 0.9800
C1A H1A3 0.9800
C2A C3A 1.518(5)
C2A H2A1 0.9900
C2A H2A2 0.9900
C3A C4A 1.527(7)
C3A H3A1 0.9900
C3A H3A2 0.9900
C4A H4A1 0.9900
C4A H4A2 0.9900
C1B C2B 1.526(16)
C1B H1B1 0.9800
C1B H1B2 0.9800
C1B H1B3 0.9800
C2B C3B 1.511(10)
C2B H2B1 0.9900
C2B H2B2 0.9900
C3B C4B 1.491(15)
C3B H3B1 0.9900
C3B H3B2 0.9900
C4B H4B1 0.9900
C4B H4B2 0.9900
C1C C2C 1.488(18)
C1C H1C1 0.9800
C1C H1C2 0.9800
C1C H1C3 0.9800
C2C C3C 1.500(18)
C2C H2C1 0.9900
C2C H2C2 0.9900
C3C C4C 1.52(2)
C3C H3C1 0.9900
C3C H3C2 0.9900
C4C H4C1 0.9900
C4C H4C2 0.9900
C5 H5 0.9500
C6 C7 1.350(3)
C6 H6 0.9500
C7 H7 0.9500
C8 H8A 0.9800
C8 H8B 0.9800
C8 H8C 0.9800
N3 C13 1.337(3)
N3 C14 1.379(3)
N3 C12 1.479(3)
N4 C13 1.329(3)
N4 C15 1.378(3)
N4 C16 1.465(3)
C9 C10 1.513(4)
C9 H9A 0.9800
C9 H9B 0.9800
C9 H9C 0.9800
C10 C11 1.530(3)
C10 H10A 0.9900
C10 H10B 0.9900
C11 C12 1.517(3)
C11 H11A 0.9900
C11 H11B 0.9900
C12 H12A 0.9900
C12 H12B 0.9900
C13 H13 0.9500
C14 C15 1.356(3)
C14 H14 0.9500
C15 H15 0.9500
C16 H16A 0.9800
C16 H16B 0.9800
C16 H16C 0.9800
N5 C21 1.331(3)
N5 C22 1.389(3)
N5 C20 1.482(3)
N6 C21 1.333(3)
N6 C23 1.377(3)
N6 C24 1.468(3)
C17 C18 1.509(3)
C17 H17A 0.9800
C17 H17B 0.9800
C17 H17C 0.9800
C18 C19 1.518(3)
C18 H18A 0.9900
C18 H18B 0.9900
C19 C20 1.523(3)
C19 H19A 0.9900
C19 H19B 0.9900
C20 H20A 0.9900
C20 H20B 0.9900
C21 H21 0.9500
C22 C23 1.358(3)
C22 H22 0.9500
C23 H23 0.9500
C24 H24A 0.9800
C24 H24B 0.9800
C24 H24C 0.9800
N7 H25 0.904(10)
N7 H26 0.902(10)
N7 H27 0.905(10)
N7 H28 0.903(10)

loop_
_geom_hbond_atom_site_label_D
_geom_hbond_atom_site_label_H
_geom_hbond_atom_site_label_A
_geom_hbond_distance_DH
_geom_hbond_distance_HA
_geom_hbond_distance_DA
_geom_hbond_angle_DHA
_geom_hbond_site_symmetry_A
N7 H25 O20 0.904(10) 2.118(10) 3.022(2) 176(4) 1_455
N7 H27 O1 0.905(10) 2.012(12) 2.907(2) 170(4) .
N7 H26 O26 0.902(10) 1.930(12) 2.825(2) 171(4) 1_455
N7 H28 O11 0.903(10) 2.053(10) 2.956(2) 177(4) .
C1A H1A2 O22 0.98 2.39 3.328(12) 160.3 .
C5 H5 O17 0.95 2.15 3.064(2) 162.0 1_465
C6 H6 O9 0.95 2.31 3.017(2) 131.1 .
C7 H7 O7 0.95 2.46 3.280(3) 145.0 .
C8 H8A O4 0.98 2.38 3.252(3) 148.2 1_465
C13 H13 O24 0.95 2.23 3.168(2) 169.6 2_665
C14 H14 O11 0.95 2.41 3.307(2) 156.4 .
C15 H15 O15 0.95 2.38 3.157(2) 138.9 .
C16 H16C O22 0.98 2.40 3.356(3) 163.6 2_665
C21 H21 O8 0.95 2.36 3.141(2) 139.6 2_666

loop_
_geom_torsion_atom_site_label_1
_geom_torsion_atom_site_label_2
_geom_torsion_atom_site_label_3
_geom_torsion_atom_site_label_4
_geom_torsion
O8 Mo2 O3 Mo1 -178.66(8)
O7 Mo2 O3 Mo1 73.30(9)
O9 Mo2 O3 Mo1 -48.39(15)
O5 Mo2 O3 Mo1 -19.40(7)
O10 Mo2 O3 Mo1 -92.47(8)
O2 Mo1 O3 Mo2 178.05(8)
O1 Mo1 O3 Mo2 -74.20(9)
O4 Mo1 O3 Mo2 40.48(14)
O6 Mo1 O3 Mo2 89.46(8)
O5 Mo1 O3 Mo2 18.13(7)
O16 Mo4 O4 Mo1 -176.74(8)
O15 Mo4 O4 Mo1 -68.36(9)
O13 Mo4 O4 Mo1 55.00(13)
O17 Mo4 O4 Mo1 94.87(8)
O5 Mo4 O4 Mo1 22.27(7)
O2 Mo1 O4 Mo4 179.12(8)
O1 Mo1 O4 Mo4 71.51(9)
O3 Mo1 O4 Mo4 -43.27(13)
O6 Mo1 O4 Mo4 -92.35(8)
O5 Mo1 O4 Mo4 -21.00(6)
O11 Mo3 O5 Mo2 -81.90(6)
O12 Mo3 O5 Mo2 99.33(14)
O9 Mo3 O5 Mo2 17.87(5)
O13 Mo3 O5 Mo2 178.43(5)
O14 Mo3 O5 Mo2 98.28(5)
O11 Mo3 O5 Mo4 81.83(6)
O12 Mo3 O5 Mo4 -96.94(14)
O9 Mo3 O5 Mo4 -178.39(5)
O13 Mo3 O5 Mo4 -17.83(5)
O14 Mo3 O5 Mo4 -97.99(5)
O11 Mo3 O5 Mo5 -179.54(6)
O12 Mo3 O5 Mo5 1.69(16)
O9 Mo3 O5 Mo5 -79.77(6)
O13 Mo3 O5 Mo5 80.79(6)
O14 Mo3 O5 Mo5 0.63(5)
O11 Mo3 O5 Mo1 4.5(3)
O12 Mo3 O5 Mo1 -174.3(2)
O9 Mo3 O5 Mo1 104.2(2)
O13 Mo3 O5 Mo1 -95.2(2)
O14 Mo3 O5 Mo1 -175.4(3)
O8 Mo2 O5 Mo3 -88.55(17)
O7 Mo2 O5 Mo3 76.08(6)
O3 Mo2 O5 Mo3 178.13(6)
O9 Mo2 O5 Mo3 -17.55(5)
O10 Mo2 O5 Mo3 -92.74(5)
O8 Mo2 O5 Mo4 163.68(19)
O7 Mo2 O5 Mo4 -31.7(2)
O3 Mo2 O5 Mo4 70.4(2)
O9 Mo2 O5 Mo4 -125.3(2)
O10 Mo2 O5 Mo4 159.5(2)
O8 Mo2 O5 Mo5 15.91(19)
O7 Mo2 O5 Mo5 -179.45(6)
O3 Mo2 O5 Mo5 -77.41(6)
O9 Mo2 O5 Mo5 86.91(5)
O10 Mo2 O5 Mo5 11.73(4)
O8 Mo2 O5 Mo1 106.24(17)
O7 Mo2 O5 Mo1 -89.12(5)
O3 Mo2 O5 Mo1 12.92(5)
O9 Mo2 O5 Mo1 177.24(5)
O10 Mo2 O5 Mo1 102.06(4)
O16 Mo4 O5 Mo3 92.19(19)
O15 Mo4 O5 Mo3 -78.36(6)
O4 Mo4 O5 Mo3 179.66(6)
O13 Mo4 O5 Mo3 17.74(5)
O17 Mo4 O5 Mo3 93.70(5)
O16 Mo4 O5 Mo2 -159.9(2)
O15 Mo4 O5 Mo2 29.6(2)
O4 Mo4 O5 Mo2 -72.4(2)
O13 Mo4 O5 Mo2 125.7(2)
O17 Mo4 O5 Mo2 -158.4(2)
O16 Mo4 O5 Mo5 -12.2(2)
O15 Mo4 O5 Mo5 177.25(6)
O4 Mo4 O5 Mo5 75.27(5)
O13 Mo4 O5 Mo5 -86.64(5)
O17 Mo4 O5 Mo5 -10.69(4)
O16 Mo4 O5 Mo1 -102.29(19)
O15 Mo4 O5 Mo1 87.16(5)
O4 Mo4 O5 Mo1 -14.83(5)
O13 Mo4 O5 Mo1 -176.74(5)
O17 Mo4 O5 Mo1 -100.78(4)
O6 Mo5 O5 Mo3 -179.01(7)
O10 Mo5 O5 Mo3 81.37(6)
O17 Mo5 O5 Mo3 -81.82(6)
O14 Mo5 O5 Mo3 -0.70(5)
O6 Mo5 O5 Mo2 85.95(6)
O10 Mo5 O5 Mo2 -13.68(5)
O17 Mo5 O5 Mo2 -176.86(6)
O14 Mo5 O5 Mo2 -95.74(5)
O6 Mo5 O5 Mo4 -84.94(6)
O10 Mo5 O5 Mo4 175.43(6)
O17 Mo5 O5 Mo4 12.25(5)
O14 Mo5 O5 Mo4 93.37(5)
O6 Mo5 O5 Mo1 -0.03(5)
O10 Mo5 O5 Mo1 -99.65(5)
O17 Mo5 O5 Mo1 97.16(5)
O14 Mo5 O5 Mo1 178.28(5)
O2 Mo1 O5 Mo3 177.1(2)
O1 Mo1 O5 Mo3 -3.4(3)
O4 Mo1 O5 Mo3 93.3(3)
O3 Mo1 O5 Mo3 -100.4(3)
O6 Mo1 O5 Mo3 176.1(3)
O2 Mo1 O5 Mo2 -95.60(19)
O1 Mo1 O5 Mo2 83.93(6)
O4 Mo1 O5 Mo2 -179.37(6)
O3 Mo1 O5 Mo2 -13.07(5)
O6 Mo1 O5 Mo2 -96.55(5)
O2 Mo1 O5 Mo4 98.80(19)
O1 Mo1 O5 Mo4 -81.66(6)
O4 Mo1 O5 Mo4 15.04(5)
O3 Mo1 O5 Mo4 -178.67(6)
O6 Mo1 O5 Mo4 97.86(5)
O2 Mo1 O5 Mo5 1.0(2)
O1 Mo1 O5 Mo5 -179.50(6)
O4 Mo1 O5 Mo5 -82.80(5)
O3 Mo1 O5 Mo5 83.50(5)
O6 Mo1 O5 Mo5 0.02(4)
O18 Mo5 O6 Mo1 -178.52(7)
O10 Mo5 O6 Mo1 76.85(8)
O17 Mo5 O6 Mo1 -76.20(8)
O14 Mo5 O6 Mo1 -4.2(2)
O5 Mo5 O6 Mo1 0.04(7)
O2 Mo1 O6 Mo5 -179.72(9)
O1 Mo1 O6 Mo5 1.6(3)
O4 Mo1 O6 Mo5 76.65(8)
O3 Mo1 O6 Mo5 -75.89(8)
O5 Mo1 O6 Mo5 -0.03(7)
O11 Mo3 O9 Mo2 74.69(7)
O12 Mo3 O9 Mo2 -178.28(6)
O13 Mo3 O9 Mo2 -62.52(13)
O5 Mo3 O9 Mo2 -21.60(5)
O14 Mo3 O9 Mo2 -99.27(6)
O11 Mo3 O9 Mo6 -171.28(6)
O12 Mo3 O9 Mo6 -64.25(7)
O13 Mo3 O9 Mo6 51.51(13)
O5 Mo3 O9 Mo6 92.43(6)
O14 Mo3 O9 Mo6 14.76(5)
O8 Mo2 O9 Mo3 -178.88(7)
O7 Mo2 O9 Mo3 -73.24(7)
O3 Mo2 O9 Mo3 50.36(13)
O5 Mo2 O9 Mo3 20.57(5)
O10 Mo2 O9 Mo3 97.46(6)
O8 Mo2 O9 Mo6 61.91(7)
O7 Mo2 O9 Mo6 167.55(6)
O3 Mo2 O9 Mo6 -68.86(12)
O5 Mo2 O9 Mo6 -98.65(5)
O10 Mo2 O9 Mo6 -21.76(4)
O19 Mo6 O9 Mo3 165.18(8)
O20 Mo6 O9 Mo3 -41.1(2)
O21 Mo6 O9 Mo3 63.47(7)
O10 Mo6 O9 Mo3 -92.12(7)
O14 Mo6 O9 Mo3 -15.12(5)
O19 Mo6 O9 Mo2 -77.51(7)
O20 Mo6 O9 Mo2 76.2(2)
O21 Mo6 O9 Mo2 -179.22(6)
O10 Mo6 O9 Mo2 25.20(5)
O14 Mo6 O9 Mo2 102.19(6)
O18 Mo5 O10 Mo6 75.80(7)
O6 Mo5 O10 Mo6 -178.50(6)
O17 Mo5 O10 Mo6 -64.50(13)
O14 Mo5 O10 Mo6 -21.63(6)
O5 Mo5 O10 Mo6 -99.33(6)
O18 Mo5 O10 Mo2 -170.56(6)
O6 Mo5 O10 Mo2 -64.86(7)
O17 Mo5 O10 Mo2 49.14(13)
O14 Mo5 O10 Mo2 92.02(6)
O5 Mo5 O10 Mo2 14.31(5)
O19 Mo6 O10 Mo5 -178.83(7)
O20 Mo6 O10 Mo5 -71.17(8)
O21 Mo6 O10 Mo5 48.84(12)
O9 Mo6 O10 Mo5 95.18(7)
O14 Mo6 O10 Mo5 19.88(5)
O19 Mo6 O10 Mo2 64.10(7)
O20 Mo6 O10 Mo2 171.77(6)
O21 Mo6 O10 Mo2 -68.23(11)
O9 Mo6 O10 Mo2 -21.88(5)
O14 Mo6 O10 Mo2 -97.19(6)
O8 Mo2 O10 Mo5 166.38(7)
O7 Mo2 O10 Mo5 -58.0(2)
O3 Mo2 O10 Mo5 64.37(7)
O9 Mo2 O10 Mo5 -92.56(7)
O5 Mo2 O10 Mo5 -15.07(5)
O8 Mo2 O10 Mo6 -75.85(7)
O7 Mo2 O10 Mo6 59.8(2)
O3 Mo2 O10 Mo6 -177.86(6)
O9 Mo2 O10 Mo6 25.20(5)
O5 Mo2 O10 Mo6 102.70(6)
O11 Mo3 O12 Mo7 178.83(7)
O9 Mo3 O12 Mo7 75.05(7)
O13 Mo3 O12 Mo7 -78.11(7)
O5 Mo3 O12 Mo7 -2.44(18)
O14 Mo3 O12 Mo7 -1.40(6)
O22 Mo7 O12 Mo3 -179.84(8)
O23 Mo7 O12 Mo3 1.0(3)
O21 Mo7 O12 Mo3 -77.61(8)
O24 Mo7 O12 Mo3 79.30(8)
O14 Mo7 O12 Mo3 1.43(6)
O11 Mo3 O13 Mo4 -74.41(7)
O12 Mo3 O13 Mo4 179.00(6)
O9 Mo3 O13 Mo4 62.84(13)
O5 Mo3 O13 Mo4 22.06(6)
O14 Mo3 O13 Mo4 99.60(6)
O11 Mo3 O13 Mo8 172.64(6)
O12 Mo3 O13 Mo8 66.05(7)
O9 Mo3 O13 Mo8 -50.11(13)
O5 Mo3 O13 Mo8 -90.89(6)
O14 Mo3 O13 Mo8 -13.35(5)
O16 Mo4 O13 Mo3 177.64(7)
O15 Mo4 O13 Mo3 70.54(7)
O4 Mo4 O13 Mo3 -54.23(12)
O17 Mo4 O13 Mo3 -96.19(6)
O5 Mo4 O13 Mo3 -20.70(5)
O16 Mo4 O13 Mo8 -64.60(7)
O15 Mo4 O13 Mo8 -171.70(6)
O4 Mo4 O13 Mo8 63.53(11)
O17 Mo4 O13 Mo8 21.57(4)
O5 Mo4 O13 Mo8 97.06(5)
O25 Mo8 O13 Mo3 -165.92(7)
O26 Mo8 O13 Mo3 49.2(2)
O24 Mo8 O13 Mo3 -64.64(7)
O17 Mo8 O13 Mo3 91.30(7)
O14 Mo8 O13 Mo3 13.87(5)
O25 Mo8 O13 Mo4 77.63(7)
O26 Mo8 O13 Mo4 -67.3(2)
O24 Mo8 O13 Mo4 178.91(6)
O17 Mo8 O13 Mo4 -25.16(5)
O14 Mo8 O13 Mo4 -102.59(6)
O18 Mo5 O14 Mo8 81.41(6)
O6 Mo5 O14 Mo8 -93.03(15)
O10 Mo5 O14 Mo8 -177.69(5)
O17 Mo5 O14 Mo8 -17.76(5)
O5 Mo5 O14 Mo8 -97.31(5)
O18 Mo5 O14 Mo3 179.36(6)
O6 Mo5 O14 Mo3 4.92(17)
O10 Mo5 O14 Mo3 -79.74(6)
O17 Mo5 O14 Mo3 80.19(6)
O5 Mo5 O14 Mo3 0.64(5)
O18 Mo5 O14 Mo6 -83.94(6)
O6 Mo5 O14 Mo6 101.62(14)
O10 Mo5 O14 Mo6 16.96(5)
O17 Mo5 O14 Mo6 176.89(5)
O5 Mo5 O14 Mo6 97.34(5)
O18 Mo5 O14 Mo7 -5.7(2)
O6 Mo5 O14 Mo7 179.83(18)
O10 Mo5 O14 Mo7 95.2(2)
O17 Mo5 O14 Mo7 -104.9(2)
O5 Mo5 O14 Mo7 175.5(2)
O25 Mo8 O14 Mo5 94.69(18)
O26 Mo8 O14 Mo5 -76.56(6)
O24 Mo8 O14 Mo5 -177.77(6)
O17 Mo8 O14 Mo5 17.90(5)
O13 Mo8 O14 Mo5 94.04(5)
O25 Mo8 O14 Mo3 -10.13(19)
O26 Mo8 O14 Mo3 178.62(6)
O24 Mo8 O14 Mo3 77.42(5)
O17 Mo8 O14 Mo3 -86.91(5)
O13 Mo8 O14 Mo3 -10.77(4)
O25 Mo8 O14 Mo6 -158.5(2)
O26 Mo8 O14 Mo6 30.2(2)
O24 Mo8 O14 Mo6 -71.0(2)
O17 Mo8 O14 Mo6 124.7(2)
O13 Mo8 O14 Mo6 -159.2(2)
O25 Mo8 O14 Mo7 -101.97(17)
O26 Mo8 O14 Mo7 86.78(6)
O24 Mo8 O14 Mo7 -14.42(5)
O17 Mo8 O14 Mo7 -178.76(5)
O13 Mo8 O14 Mo7 -102.61(5)
O12 Mo3 O14 Mo5 179.72(7)
O9 Mo3 O14 Mo5 79.98(6)
O13 Mo3 O14 Mo5 -82.25(6)
O5 Mo3 O14 Mo5 -0.70(5)
O12 Mo3 O14 Mo8 -85.59(6)
O9 Mo3 O14 Mo8 174.67(6)
O13 Mo3 O14 Mo8 12.44(5)
O5 Mo3 O14 Mo8 93.99(5)
O12 Mo3 O14 Mo6 86.42(6)
O9 Mo3 O14 Mo6 -13.32(5)
O13 Mo3 O14 Mo6 -175.55(6)
O5 Mo3 O14 Mo6 -94.00(5)
O12 Mo3 O14 Mo7 1.18(5)
O9 Mo3 O14 Mo7 -98.56(5)
O13 Mo3 O14 Mo7 99.21(5)
O5 Mo3 O14 Mo7 -179.25(5)
O19 Mo6 O14 Mo5 -92.11(19)
O20 Mo6 O14 Mo5 79.37(6)
O21 Mo6 O14 Mo5 179.49(6)
O10 Mo6 O14 Mo5 -16.89(5)
O9 Mo6 O14 Mo5 -93.03(5)
O19 Mo6 O14 Mo8 161.0(2)
O20 Mo6 O14 Mo8 -27.5(2)
O21 Mo6 O14 Mo8 72.6(2)
O10 Mo6 O14 Mo8 -123.8(2)
O9 Mo6 O14 Mo8 160.1(2)
O19 Mo6 O14 Mo3 12.5(2)
O20 Mo6 O14 Mo3 -176.02(6)
O21 Mo6 O14 Mo3 -75.90(5)
O10 Mo6 O14 Mo3 87.72(5)
O9 Mo6 O14 Mo3 11.58(4)
O19 Mo6 O14 Mo7 104.24(19)
O20 Mo6 O14 Mo7 -84.28(6)
O21 Mo6 O14 Mo7 15.84(5)
O10 Mo6 O14 Mo7 179.46(5)
O9 Mo6 O14 Mo7 103.32(5)
O22 Mo7 O14 Mo5 179.8(2)
O23 Mo7 O14 Mo5 3.9(2)
O21 Mo7 O14 Mo5 -94.8(2)
O24 Mo7 O14 Mo5 102.3(2)
O12 Mo7 O14 Mo5 -176.0(2)
O22 Mo7 O14 Mo8 91.7(2)
O23 Mo7 O14 Mo8 -84.19(6)
O21 Mo7 O14 Mo8 177.11(6)
O24 Mo7 O14 Mo8 14.26(5)
O12 Mo7 O14 Mo8 95.93(5)
O22 Mo7 O14 Mo3 -5.1(2)
O23 Mo7 O14 Mo3 178.93(6)
O21 Mo7 O14 Mo3 80.23(5)
O24 Mo7 O14 Mo3 -82.62(5)
O12 Mo7 O14 Mo3 -0.95(4)
O22 Mo7 O14 Mo6 -101.0(2)
O23 Mo7 O14 Mo6 83.03(6)
O21 Mo7 O14 Mo6 -15.67(5)
O24 Mo7 O14 Mo6 -178.52(5)
O12 Mo7 O14 Mo6 -96.85(5)
O18 Mo5 O17 Mo8 -75.35(7)
O6 Mo5 O17 Mo8 179.82(6)
O10 Mo5 O17 Mo8 65.22(13)
O14 Mo5 O17 Mo8 22.14(6)
O5 Mo5 O17 Mo8 100.20(6)
O18 Mo5 O17 Mo4 171.39(6)
O6 Mo5 O17 Mo4 66.56(6)
O10 Mo5 O17 Mo4 -48.05(13)
O14 Mo5 O17 Mo4 -91.13(6)
O5 Mo5 O17 Mo4 -13.07(5)
O25 Mo8 O17 Mo5 179.05(7)
O26 Mo8 O17 Mo5 72.72(7)
O24 Mo8 O17 Mo5 -49.06(12)
O13 Mo8 O17 Mo5 -96.34(6)
O14 Mo8 O17 Mo5 -20.57(5)
O25 Mo8 O17 Mo4 -62.99(7)
O26 Mo8 O17 Mo4 -169.32(6)
O24 Mo8 O17 Mo4 68.90(11)
O13 Mo8 O17 Mo4 21.62(4)
O14 Mo8 O17 Mo4 97.39(5)
O16 Mo4 O17 Mo5 -166.90(7)
O15 Mo4 O17 Mo5 41.3(2)
O4 Mo4 O17 Mo5 -66.51(6)
O13 Mo4 O17 Mo5 91.70(6)
O5 Mo4 O17 Mo5 13.59(5)
O16 Mo4 O17 Mo8 76.23(7)
O15 Mo4 O17 Mo8 -75.5(2)
O4 Mo4 O17 Mo8 176.61(6)
O13 Mo4 O17 Mo8 -25.18(5)
O5 Mo4 O17 Mo8 -103.29(6)
O19 Mo6 O21 Mo7 176.93(8)
O20 Mo6 O21 Mo7 68.38(9)
O10 Mo6 O21 Mo7 -50.64(13)
O9 Mo6 O21 Mo7 -94.37(7)
O14 Mo6 O21 Mo7 -22.41(7)
O22 Mo7 O21 Mo6 -175.86(8)
O23 Mo7 O21 Mo6 -68.56(9)
O24 Mo7 O21 Mo6 52.21(13)
O12 Mo7 O21 Mo6 94.61(8)
O14 Mo7 O21 Mo6 22.15(7)
O25 Mo8 O24 Mo7 -179.76(7)
O26 Mo8 O24 Mo7 -71.94(8)
O17 Mo8 O24 Mo7 48.21(14)
O13 Mo8 O24 Mo7 92.80(7)
O14 Mo8 O24 Mo7 20.35(6)
O22 Mo7 O24 Mo8 177.67(8)
O23 Mo7 O24 Mo8 70.74(8)
O21 Mo7 O24 Mo8 -50.09(13)
O12 Mo7 O24 Mo8 -92.46(7)
O14 Mo7 O24 Mo8 -19.87(6)
C1A C2A C3A C4A 168.5(6)
C5 N1 C4A C3A -129.8(6)
C6 N1 C4A C3A 53.2(9)
C4C N1 C4A C3A -6(90)
C4B N1 C4A C3A -32(12)
C2A C3A C4A N1 61.1(8)
C1B C2B C3B C4B -176.5(19)
C5 N1 C4B C3B -85.2(19)
C6 N1 C4B C3B 87(2)
C4A N1 C4B C3B -173(15)
C4C N1 C4B C3B 177(27)
C2B C3B C4B N1 -72(2)
C1C C2C C3C C4C 70(5)
C5 N1 C4C C3C -154(3)
C6 N1 C4C C3C 26(7)
C4A N1 C4C C3C 148(96)
C4B N1 C4C C3C -68(22)
C2C C3C C4C N1 59(6)
C6 N1 C5 N2 -0.1(3)
C4A N1 C5 N2 -177.5(4)
C4C N1 C5 N2 180(4)
C4B N1 C5 N2 173.1(8)
C7 N2 C5 N1 -0.4(3)
C8 N2 C5 N1 -177.9(2)
C5 N1 C6 C7 0.5(3)
C4A N1 C6 C7 177.9(4)
C4C N1 C6 C7 -180(3)
C4B N1 C6 C7 -172.7(9)
N1 C6 C7 N2 -0.7(3)
C5 N2 C7 C6 0.7(3)
C8 N2 C7 C6 178.2(2)
C9 C10 C11 C12 -172.09(19)
C13 N3 C12 C11 177.57(18)
C14 N3 C12 C11 -3.2(3)
C10 C11 C12 N3 -176.53(17)
C15 N4 C13 N3 0.4(2)
C16 N4 C13 N3 -179.91(18)
C14 N3 C13 N4 -0.1(2)
C12 N3 C13 N4 179.24(18)
C13 N3 C14 C15 -0.2(2)
C12 N3 C14 C15 -179.50(19)
N3 C14 C15 N4 0.4(2)
C13 N4 C15 C14 -0.5(2)
C16 N4 C15 C14 179.81(19)
C17 C18 C19 C20 177.7(2)
C21 N5 C20 C19 -167.7(2)
C22 N5 C20 C19 16.3(3)
C18 C19 C20 N5 69.9(3)
C22 N5 C21 N6 0.0(2)
C20 N5 C21 N6 -176.63(19)
C23 N6 C21 N5 -0.4(2)
C24 N6 C21 N5 -178.88(19)
C21 N5 C22 C23 0.4(3)
C20 N5 C22 C23 176.8(2)
N5 C22 C23 N6 -0.6(3)
C21 N6 C23 C22 0.6(3)
C24 N6 C23 C22 179.1(2)
